data_1505181
loop_
_publ_author_name
'Childs, Scott L.'
'Stahly, G. Patrick'
'Park, Aeri'

_publ_section_title
;
 The Salt&#x2212;Cocrystal Continuum:&#x00A0; The Influence of Crystal
 Structure on Ionization State
;
_journal_issue 3
_journal_name_full 'Molecular Pharmaceutics'
_journal_page_first 323
_journal_paper_doi 10.1021/mp0601345
_journal_volume 4
_journal_year 2007
_chemical_formula_moiety 'C13 H10 N2 O2 F3, C4 H3 O4'
_chemical_formula_sum 'C17 H13 F3 N2 O6'
_chemical_formula_weight 398.29
_chemical_name_common 'niflumic acid:maleic acid salt (1:1)'
_chemical_name_systematic
; 
 2-(3-(trifluoromethyl)anilino)-nicotinic acid maleic acid 
;
_space_group_IT_number 14
_symmetry_cell_setting monoclinic
_symmetry_space_group_name_Hall '-P 2ybc'
_symmetry_space_group_name_H-M 'P 1 21/c 1'
_atom_sites_solution_hydrogens geom
_atom_sites_solution_primary direct
_atom_sites_solution_secondary difmap
_audit_creation_method SHELXL-97
_cell_angle_alpha 90.00
_cell_angle_beta 110.276(3)
_cell_angle_gamma 90.00
_cell_formula_units_Z 4
_cell_length_a 8.1434(5)
_cell_length_b 20.7559(11)
_cell_length_c 10.6511(7)
_cell_measurement_reflns_used 2308
_cell_measurement_temperature 173(2)
_cell_measurement_theta_max 65.51
_cell_measurement_theta_min 4.26
_cell_volume 1688.73(18)
_computing_cell_refinement 'Bruker SMART'
_computing_data_collection 'Bruker SMART'
_computing_data_reduction 'Bruker SAINT'
_computing_molecular_graphics 'Bruker SHELXTL'
_computing_publication_material 'Bruker SHELXTL'
_computing_structure_refinement 'SHELXL-97 (Sheldrick, 1997)'
_computing_structure_solution 'SHELXS-97 (Sheldrick, 1990)'
_diffrn_ambient_temperature 173(2)
_diffrn_measured_fraction_theta_full 0.919
_diffrn_measured_fraction_theta_max 0.919
_diffrn_measurement_device_type 'CCD area detector'
_diffrn_measurement_method 'phi and omega scans'
_diffrn_radiation_monochromator graphite
_diffrn_radiation_source 'fine-focus sealed tube'
_diffrn_radiation_type CuK\a
_diffrn_radiation_wavelength 1.54178
_diffrn_reflns_av_R_equivalents 0.0705
_diffrn_reflns_av_sigmaI/netI 0.0723
_diffrn_reflns_limit_h_max 8
_diffrn_reflns_limit_h_min -9
_diffrn_reflns_limit_k_max 24
_diffrn_reflns_limit_k_min -22
_diffrn_reflns_limit_l_max 12
_diffrn_reflns_limit_l_min -11
_diffrn_reflns_number 8182
_diffrn_reflns_theta_full 66.70
_diffrn_reflns_theta_max 66.70
_diffrn_reflns_theta_min 4.26
_exptl_absorpt_coefficient_mu 1.232
_exptl_absorpt_correction_type none
_exptl_crystal_colour colorless
_exptl_crystal_density_diffrn 1.567
_exptl_crystal_density_method 'not measured'
_exptl_crystal_description block
_exptl_crystal_F_000 816
_exptl_crystal_size_max 0.26
_exptl_crystal_size_mid 0.20
_exptl_crystal_size_min 0.16
_refine_diff_density_max 0.416
_refine_diff_density_min -0.452
_refine_diff_density_rms 0.097
_refine_ls_extinction_method none
_refine_ls_goodness_of_fit_ref 1.060
_refine_ls_hydrogen_treatment mixed
_refine_ls_matrix_type full
_refine_ls_number_parameters 305
_refine_ls_number_reflns 2754
_refine_ls_number_restraints 0
_refine_ls_restrained_S_all 1.060
_refine_ls_R_factor_all 0.0778
_refine_ls_R_factor_gt 0.0531
_refine_ls_shift/su_max 0.000
_refine_ls_shift/su_mean 0.000
_refine_ls_structure_factor_coef Fsqd
_refine_ls_weighting_details 'calc w=1/[\s^2^(Fo^2^)+(0.0500P)^2^+0.0000P] where P=(Fo^2^+2Fc^2^)/3'
_refine_ls_weighting_scheme calc
_refine_ls_wR_factor_gt 0.1058
_refine_ls_wR_factor_ref 0.1118
_reflns_number_gt 1933
_reflns_number_total 2754
_reflns_threshold_expression >2sigma(I)
_cod_data_source_file mp0601345si20061227_041052.cif
_cod_data_source_block 10
_cod_depositor_comments
;
The following automatic conversions were performed:

'_symmetry_cell_setting' value 'Monoclinic' changed to 'monoclinic'
according to /home/saulius/struct/CIF-dictionaries/cif_core.dic
dictionary named 'cif_core.dic' version 2.4.1 from 2010-06-29.

Automatic conversion script
Id: cif_fix_values 1715 2011-07-08 13:25:40Z adriana 
;
_cod_original_sg_symbol_H-M P2(1)/c
_cod_database_code 1505181

loop_
_symmetry_equiv_pos_as_xyz
'x, y, z'
'-x, y+1/2, -z+1/2'
'-x, -y, -z'
'x, -y-1/2, z-1/2'

loop_
_atom_site_label
_atom_site_type_symbol
_atom_site_fract_x
_atom_site_fract_y
_atom_site_fract_z
_atom_site_U_iso_or_equiv
_atom_site_adp_type
_atom_site_occupancy
_atom_site_symmetry_multiplicity
_atom_site_calc_flag
C1 C 0.4468(4) 0.10596(12) -0.2060(3) 0.0265(7) Uani 1 1 d
C2 C 0.3110(4) 0.11722(13) -0.3220(3) 0.0273(7) Uani 1 1 d
C3 C 0.2100(4) 0.17209(13) -0.3308(3) 0.0236(6) Uani 1 1 d
C4 C 0.2419(3) 0.21386(11) -0.2247(2) 0.0179(6) Uani 1 1 d
C5 C 0.3785(3) 0.19859(11) -0.1025(2) 0.0198(6) Uani 1 1 d
C6 C 0.1364(3) 0.27326(12) -0.2350(3) 0.0217(6) Uani 1 1 d
C7 C 0.5214(3) 0.21568(11) 0.1399(2) 0.0193(6) Uani 1 1 d
C8 C 0.6511(3) 0.25716(13) 0.2148(3) 0.0224(6) Uani 1 1 d
C9 C 0.7523(3) 0.24011(13) 0.3454(3) 0.0252(7) Uani 1 1 d
C10 C 0.7251(3) 0.18233(13) 0.3986(3) 0.0249(7) Uani 1 1 d
C11 C 0.5952(3) 0.14086(12) 0.3214(3) 0.0218(6) Uani 1 1 d
C12 C 0.4906(3) 0.15776(12) 0.1921(3) 0.0227(7) Uani 1 1 d
C13 C 0.5705(4) 0.07851(13) 0.3797(3) 0.0347(8) Uani 1 1 d
C14 C 0.8332(3) 0.06432(12) 0.0938(3) 0.0246(6) Uani 1 1 d
C15 C 0.9933(4) 0.04268(13) 0.2046(3) 0.0322(8) Uani 1 1 d
C16 C 1.0607(4) -0.01634(13) 0.2332(3) 0.0342(8) Uani 1 1 d
C17 C 1.0049(4) -0.07998(13) 0.1686(3) 0.0315(7) Uani 1 1 d
F1 F 0.4437(3) 0.04276(9) 0.29791(19) 0.0791(8) Uani 1 1 d
F2 F 0.7118(3) 0.04148(8) 0.4131(2) 0.0724(7) Uani 1 1 d
F3 F 0.5372(3) 0.08436(9) 0.4921(2) 0.0772(7) Uani 1 1 d
H1 H 0.532(3) 0.0698(12) -0.187(2) 0.030(7) Uiso 1 1 d
H2 H 0.291(3) 0.0889(11) -0.395(2) 0.020(7) Uiso 1 1 d
H3 H 0.117(3) 0.1816(11) -0.415(2) 0.030(7) Uiso 1 1 d
H8 H 0.668(3) 0.2980(11) 0.174(2) 0.016(6) Uiso 1 1 d
H9 H 0.842(3) 0.2697(11) 0.393(2) 0.028(7) Uiso 1 1 d
H10 H 0.791(3) 0.1709(11) 0.486(2) 0.028(7) Uiso 1 1 d
H12 H 0.402(3) 0.1279(11) 0.139(2) 0.020(6) Uiso 1 1 d
H15 H 1.055(4) 0.0793(13) 0.261(3) 0.050(9) Uiso 1 1 d
H16 H 1.166(4) -0.0209(12) 0.318(3) 0.048(9) Uiso 1 1 d
H1N H 0.582(4) 0.1379(12) -0.031(3) 0.043(9) Uiso 1 1 d
H2N H 0.350(3) 0.2692(11) -0.010(2) 0.020(7) Uiso 1 1 d
H2O H -0.067(5) 0.3204(17) -0.370(3) 0.096(13) Uiso 1 1 d
H5O H 0.805(4) -0.0401(15) 0.039(3) 0.063(10) Uiso 1 1 d
N1 N 0.4784(3) 0.14628(10) -0.1003(2) 0.0222(5) Uani 1 1 d
N2 N 0.4141(3) 0.23448(10) 0.0079(2) 0.0228(6) Uani 1 1 d
O1 O 0.1623(2) 0.31207(8) -0.14385(17) 0.0289(5) Uani 1 1 d
O2 O 0.0142(2) 0.28021(8) -0.35361(17) 0.0291(5) Uani 1 1 d
O3 O 0.7352(2) 0.02494(9) 0.01382(19) 0.0408(6) Uani 1 1 d
O4 O 0.8008(2) 0.12418(8) 0.08773(16) 0.0266(5) Uani 1 1 d
O5 O 0.8628(3) -0.08375(9) 0.0608(2) 0.0387(6) Uani 1 1 d
O6 O 1.0909(3) -0.12713(9) 0.2167(2) 0.0506(6) Uani 1 1 d

loop_
_atom_site_aniso_label
_atom_site_aniso_U_11
_atom_site_aniso_U_22
_atom_site_aniso_U_33
_atom_site_aniso_U_23
_atom_site_aniso_U_13
_atom_site_aniso_U_12
C1 0.0295(18) 0.0245(15) 0.0234(17) -0.0038(12) 0.0066(13) 0.0041(13)
C2 0.0336(18) 0.0270(16) 0.0191(17) -0.0068(13) 0.0063(13) 0.0033(13)
C3 0.0239(17) 0.0298(16) 0.0149(16) 0.0006(12) 0.0040(12) -0.0034(12)
C4 0.0191(15) 0.0193(14) 0.0139(14) 0.0023(11) 0.0040(11) 0.0003(11)
C5 0.0225(16) 0.0194(14) 0.0158(15) 0.0016(11) 0.0046(11) -0.0013(11)
C6 0.0191(16) 0.0258(15) 0.0175(16) 0.0040(12) 0.0028(12) -0.0024(11)
C7 0.0215(16) 0.0224(14) 0.0117(14) -0.0021(11) 0.0030(11) 0.0036(11)
C8 0.0281(17) 0.0210(15) 0.0170(16) -0.0020(12) 0.0062(12) 0.0004(12)
C9 0.0235(17) 0.0289(16) 0.0196(17) -0.0059(12) 0.0027(13) -0.0036(13)
C10 0.0237(17) 0.0343(17) 0.0128(16) 0.0008(12) 0.0014(12) 0.0040(12)
C11 0.0243(16) 0.0219(14) 0.0189(16) 0.0007(12) 0.0070(12) 0.0024(11)
C12 0.0249(17) 0.0225(15) 0.0172(16) -0.0045(12) 0.0027(12) -0.0006(12)
C13 0.041(2) 0.0307(17) 0.0292(19) 0.0068(14) 0.0083(15) -0.0005(15)
C14 0.0255(17) 0.0225(15) 0.0238(16) 0.0010(12) 0.0062(12) 0.0010(12)
C15 0.0293(19) 0.0247(16) 0.0318(19) -0.0005(13) -0.0033(13) 0.0001(13)
C16 0.032(2) 0.0297(16) 0.0316(19) 0.0060(14) -0.0003(15) 0.0002(13)
C17 0.0271(18) 0.0285(16) 0.041(2) 0.0063(14) 0.0149(14) 0.0028(13)
F1 0.0903(16) 0.0532(12) 0.0632(14) 0.0220(11) -0.0122(12) -0.0393(11)
F2 0.0698(15) 0.0424(12) 0.1083(18) 0.0342(12) 0.0349(13) 0.0231(11)
F3 0.146(2) 0.0533(13) 0.0622(15) 0.0154(11) 0.0737(15) 0.0021(13)
N1 0.0191(14) 0.0228(12) 0.0191(14) 0.0004(10) -0.0004(10) 0.0019(10)
N2 0.0270(15) 0.0207(13) 0.0135(13) 0.0005(9) -0.0023(10) 0.0054(10)
O1 0.0347(12) 0.0263(10) 0.0184(11) -0.0054(8) 0.0000(8) 0.0072(8)
O2 0.0291(12) 0.0300(11) 0.0183(11) 0.0002(8) -0.0042(8) 0.0070(9)
O3 0.0356(13) 0.0237(11) 0.0431(14) -0.0049(9) -0.0118(10) 0.0001(9)
O4 0.0243(11) 0.0192(10) 0.0297(11) -0.0010(8) 0.0009(8) 0.0023(8)
O5 0.0406(14) 0.0212(11) 0.0446(14) 0.0001(9) 0.0023(10) -0.0014(9)
O6 0.0452(14) 0.0260(11) 0.0728(17) 0.0100(11) 0.0106(12) 0.0130(10)

loop_
_atom_type_symbol
_atom_type_description
_atom_type_scat_dispersion_real
_atom_type_scat_dispersion_imag
_atom_type_scat_source
C C 0.0181 0.0091 'International Tables Vol C Tables 4.2.6.8 and 6.1.1.4'
H H 0.0000 0.0000 'International Tables Vol C Tables 4.2.6.8 and 6.1.1.4'
N N 0.0311 0.0180 'International Tables Vol C Tables 4.2.6.8 and 6.1.1.4'
O O 0.0492 0.0322 'International Tables Vol C Tables 4.2.6.8 and 6.1.1.4'
F F 0.0727 0.0534 'International Tables Vol C Tables 4.2.6.8 and 6.1.1.4'

loop_
_geom_angle_atom_site_label_1
_geom_angle_atom_site_label_2
_geom_angle_atom_site_label_3
_geom_angle
N1 C1 C2 120.5(3)
N1 C1 H1 112.5(14)
C2 C1 H1 126.9(14)
C1 C2 C3 118.5(3)
C1 C2 H2 119.6(14)
C3 C2 H2 121.9(14)
C4 C3 C2 121.5(2)
C4 C3 H3 119.6(14)
C2 C3 H3 118.9(14)
C3 C4 C5 118.4(2)
C3 C4 C6 121.5(2)
C5 C4 C6 120.1(2)
N2 C5 N1 119.1(2)
N2 C5 C4 122.9(2)
N1 C5 C4 118.0(2)
O1 C6 O2 123.7(2)
O1 C6 C4 123.5(2)
O2 C6 C4 112.8(2)
C8 C7 C12 121.2(2)
C8 C7 N2 118.9(2)
C12 C7 N2 119.9(2)
C7 C8 C9 119.1(3)
C7 C8 H8 118.5(12)
C9 C8 H8 122.4(13)
C10 C9 C8 120.5(2)
C10 C9 H9 122.9(15)
C8 C9 H9 116.5(15)
C9 C10 C11 119.6(2)
C9 C10 H10 121.0(15)
C11 C10 H10 119.4(15)
C12 C11 C10 120.6(2)
C12 C11 C13 120.8(2)
C10 C11 C13 118.6(2)
C7 C12 C11 118.9(2)
C7 C12 H12 121.5(13)
C11 C12 H12 119.5(13)
F3 C13 F1 106.8(3)
F3 C13 F2 104.0(2)
F1 C13 F2 105.0(2)
F3 C13 C11 113.6(2)
F1 C13 C11 113.7(2)
F2 C13 C11 112.8(2)
O3 C14 O4 122.3(2)
O3 C14 C15 121.3(2)
O4 C14 C15 116.4(2)
C16 C15 C14 129.4(3)
C16 C15 H15 119.0(16)
C14 C15 H15 111.6(16)
C15 C16 C17 132.5(3)
C15 C16 H16 116.3(15)
C17 C16 H16 111.1(15)
O6 C17 O5 121.7(3)
O6 C17 C16 118.9(3)
O5 C17 C16 119.4(2)
C5 N1 C1 122.9(2)
C5 N1 H1N 122.8(17)
C1 N1 H1N 113.9(17)
C5 N2 C7 125.9(2)
C5 N2 H2N 109.7(16)
C7 N2 H2N 123.9(16)
C6 O2 H2O 118.1(19)
C14 O3 H5O 111.5(12)
C17 O5 H5O 110.2(17)

loop_
_geom_bond_atom_site_label_1
_geom_bond_atom_site_label_2
_geom_bond_distance
C1 N1 1.354(3)
C1 C2 1.363(4)
C1 H1 1.00(2)
C2 C3 1.389(4)
C2 H2 0.94(2)
C3 C4 1.376(3)
C3 H3 0.97(2)
C4 C5 1.424(3)
C4 C6 1.485(3)
C5 N2 1.336(3)
C5 N1 1.352(3)
C6 O1 1.222(3)
C6 O2 1.318(3)
C7 C8 1.382(3)
C7 C12 1.384(3)
C7 N2 1.429(3)
C8 C9 1.394(3)
C8 H8 0.98(2)
C9 C10 1.377(4)
C9 H9 0.95(2)
C10 C11 1.391(3)
C10 H10 0.93(2)
C11 C12 1.389(3)
C11 C13 1.479(4)
C12 H12 0.97(2)
C13 F3 1.321(3)
C13 F1 1.324(3)
C13 F2 1.326(3)
C14 O3 1.249(3)
C14 O4 1.267(3)
C14 C15 1.493(3)
C15 C16 1.334(3)
C15 H15 0.99(3)
C16 C17 1.486(4)
C16 H16 1.01(3)
C17 O6 1.209(3)
C17 O5 1.320(3)
N1 H1N 0.92(3)
N2 H2N 0.87(2)
O2 H2O 1.04(4)
O3 H5O 1.45(3)
O5 H5O 1.01(3)

loop_
_geom_hbond_atom_site_label_D
_geom_hbond_atom_site_label_H
_geom_hbond_atom_site_label_A
_geom_hbond_distance_DH
_geom_hbond_distance_HA
_geom_hbond_distance_DA
_geom_hbond_angle_DHA
_geom_hbond_site_symmetry_A
N1 H1N O4 0.92(3) 1.82(3) 2.734(3) 171(3) .
N1 H1N O3 0.92(3) 2.62(3) 3.230(3) 124(2) .
N2 H2N O1 0.87(2) 1.91(2) 2.667(3) 144(2) .
O2 H2O O4 1.04(4) 1.53(4) 2.569(2) 172(3) 4_465
O5 H5O O3 1.01(3) 1.45(3) 2.462(2) 175(3) .

loop_
_geom_torsion_atom_site_label_1
_geom_torsion_atom_site_label_2
_geom_torsion_atom_site_label_3
_geom_torsion_atom_site_label_4
_geom_torsion
N1 C1 C2 C3 2.2(4)
C1 C2 C3 C4 -1.5(4)
C2 C3 C4 C5 -2.1(4)
C2 C3 C4 C6 178.7(3)
C3 C4 C5 N2 -176.8(2)
C6 C4 C5 N2 2.5(4)
C3 C4 C5 N1 4.9(4)
C6 C4 C5 N1 -175.8(2)
C3 C4 C6 O1 -178.8(2)
C5 C4 C6 O1 1.9(4)
C3 C4 C6 O2 -0.1(3)
C5 C4 C6 O2 -179.3(2)
C12 C7 C8 C9 -0.1(4)
N2 C7 C8 C9 177.8(2)
C7 C8 C9 C10 0.9(4)
C8 C9 C10 C11 -0.2(4)
C9 C10 C11 C12 -1.2(4)
C9 C10 C11 C13 178.9(3)
C8 C7 C12 C11 -1.3(4)
N2 C7 C12 C11 -179.2(2)
C10 C11 C12 C7 2.0(4)
C13 C11 C12 C7 -178.1(3)
C12 C11 C13 F3 -122.4(3)
C10 C11 C13 F3 57.5(4)
C12 C11 C13 F1 0.2(4)
C10 C11 C13 F1 -179.9(3)
C12 C11 C13 F2 119.5(3)
C10 C11 C13 F2 -60.6(4)
O3 C14 C15 C16 3.2(5)
O4 C14 C15 C16 -178.3(3)
C14 C15 C16 C17 0.1(6)
C15 C16 C17 O6 -179.4(3)
C15 C16 C17 O5 0.4(5)
N2 C5 N1 C1 177.3(2)
C4 C5 N1 C1 -4.4(4)
C2 C1 N1 C5 0.8(4)
N1 C5 N2 C7 -15.9(4)
C4 C5 N2 C7 165.8(2)
C8 C7 N2 C5 130.6(3)
C12 C7 N2 C5 -51.5(4)

loop_
_cod_related_entry_id
_cod_related_entry_database
_cod_related_entry_code
1 ChemSpider 30651572
